data_7158609
loop_
_publ_author_name
'Chernykh, Anton V.'
'Chernykh, Alla V.'
'Radchenko, Dmytro S.'
'Chheda, Pratik Rajesh'
'Rusanov, Eduard B.'
'Grygorenko, Oleksandr O.'
'Spies, M. Ashley'
'Volochnyuk, Dmitriy M.'
'Komarov, Igor V.'

_publ_section_title
;
 A stereochemical journey around spirocyclic glutamic acid analogs
;
_journal_name_full 'Organic &amp; Biomolecular Chemistry'
_journal_paper_doi 10.1039/D2OB00146B
_journal_year 2022
_chemical_absolute_configuration ad
_chemical_formula_moiety 'C16 H26 N2 O3 S'
_chemical_formula_sum 'C16 H26 N2 O3 S'
_chemical_formula_weight 326.45
_space_group_crystal_system orthorhombic
_space_group_IT_number 19
_space_group_name_Hall 'P 2ac 2ab'
_space_group_name_H-M_alt 'P 21 21 21'
_atom_sites_solution_hydrogens mixed
_audit_creation_method SHELXL-2016/4
_audit_update_record
;
2021-09-08 deposited with the CCDC.	2022-03-03 downloaded from the CCDC.
;
_cell_angle_alpha 90
_cell_angle_beta 90
_cell_angle_gamma 90
_cell_formula_units_Z 4
_cell_length_a 7.0729(19)
_cell_length_b 9.1807(18)
_cell_length_c 28.272(6)
_cell_measurement_reflns_used 826
_cell_measurement_temperature 173(2)
_cell_measurement_theta_max 19.84
_cell_measurement_theta_min 2.33
_cell_volume 1835.8(7)
_computing_cell_refinement 'Bruker SMART'
_computing_data_collection 'Bruker SMART'
_computing_data_reduction 'Bruker SAINT'
_computing_molecular_graphics 'Bruker SHELXTL'
_computing_publication_material 'Bruker SHELXTL'
_computing_structure_refinement 'SHELXL-2016/4 (Sheldrick, 2016)'
_computing_structure_solution 'Bruker SHELXTL'
_diffrn_ambient_temperature 173(2)
_diffrn_measured_fraction_theta_full 0.999
_diffrn_measured_fraction_theta_max 0.999
_diffrn_measurement_device_type 'CCD area detector'
_diffrn_measurement_method 'omega scans'
_diffrn_radiation_monochromator graphite
_diffrn_radiation_source 'sealed tube'
_diffrn_radiation_type MoK\a
_diffrn_radiation_wavelength 0.71073
_diffrn_reflns_av_R_equivalents 0.0726
_diffrn_reflns_av_unetI/netI 0.0583
_diffrn_reflns_Laue_measured_fraction_full 0.999
_diffrn_reflns_Laue_measured_fraction_max 0.999
_diffrn_reflns_limit_h_max 8
_diffrn_reflns_limit_h_min -8
_diffrn_reflns_limit_k_max 11
_diffrn_reflns_limit_k_min -11
_diffrn_reflns_limit_l_max 35
_diffrn_reflns_limit_l_min -35
_diffrn_reflns_number 19832
_diffrn_reflns_point_group_measured_fraction_full 1.000
_diffrn_reflns_point_group_measured_fraction_max 0.999
_diffrn_reflns_theta_full 25.242
_diffrn_reflns_theta_max 26.371
_diffrn_reflns_theta_min 2.332
_exptl_absorpt_coefficient_mu 0.189
_exptl_absorpt_correction_T_max 0.99
_exptl_absorpt_correction_T_min 0.50
_exptl_absorpt_correction_type multi-scan
_exptl_absorpt_process_details SADABS
_exptl_crystal_colour colourless
_exptl_crystal_density_diffrn 1.181
_exptl_crystal_description needle
_exptl_crystal_F_000 704
_exptl_crystal_size_max 0.560
_exptl_crystal_size_mid 0.120
_exptl_crystal_size_min 0.030
_refine_diff_density_max 0.268
_refine_diff_density_min -0.254
_refine_diff_density_rms 0.041
_refine_ls_abs_structure_details
;
 Flack x determined using 969 quotients [(I+)-(I-)]/[(I+)+(I-)]
 (Parsons, Flack and Wagner, Acta Cryst. B69 (2013) 249-259).
;
_refine_ls_abs_structure_Flack 0.04(6)
_refine_ls_extinction_method none
_refine_ls_goodness_of_fit_ref 1.026
_refine_ls_hydrogen_treatment mixed
_refine_ls_matrix_type full
_refine_ls_number_parameters 206
_refine_ls_number_reflns 3753
_refine_ls_number_restraints 0
_refine_ls_restrained_S_all 1.026
_refine_ls_R_factor_all 0.0707
_refine_ls_R_factor_gt 0.0492
_refine_ls_shift/su_max 0.001
_refine_ls_shift/su_mean 0.000
_refine_ls_structure_factor_coef Fsqd
_refine_ls_weighting_details 'w=1/[\s^2^(Fo^2^)+(0.0339P)^2^+0.6714P] where P=(Fo^2^+2Fc^2^)/3'
_refine_ls_weighting_scheme calc
_refine_ls_wR_factor_gt 0.1010
_refine_ls_wR_factor_ref 0.1110
_reflns_Friedel_coverage 0.718
_reflns_Friedel_fraction_full 1.000
_reflns_Friedel_fraction_max 0.999
_reflns_number_gt 2940
_reflns_number_total 3753
_reflns_threshold_expression 'I > 2\s(I)'
_cod_data_source_file d2ob00146b2.cif
_cod_data_source_block xray74[62B]
_cod_database_code 7158609
_shelx_shelxl_version_number 2016/4
_shelx_space_group_comment
;
The symmetry employed for this shelxl refinement is uniquely defined
by the following loop, which should always be used as a source of
symmetry information in preference to the above space-group names.
They are only intended as comments.
;
_shelx_estimated_absorpt_t_min 0.901
_shelx_estimated_absorpt_t_max 0.994

loop_
_space_group_symop_operation_xyz
'x, y, z'
'-x+1/2, -y, z+1/2'
'-x, y+1/2, -z+1/2'
'x+1/2, -y+1/2, -z'

loop_
_atom_site_label
_atom_site_type_symbol
_atom_site_fract_x
_atom_site_fract_y
_atom_site_fract_z
_atom_site_U_iso_or_equiv
_atom_site_adp_type
_atom_site_occupancy
_atom_site_site_symmetry_order
_atom_site_calc_flag
_atom_site_refinement_flags_posn
_atom_site_refinement_flags_adp
_atom_site_refinement_flags_occupancy
_atom_site_disorder_assembly
_atom_site_disorder_group
S1 S -0.34700(13) 0.20576(10) 0.92947(3) 0.0366(2) Uani 1 1 d . . . . .
O1 O -0.4404(4) 0.2609(3) 0.97270(9) 0.0551(8) Uani 1 1 d . . . . .
O2 O 0.6012(4) -0.1214(4) 0.80132(9) 0.0584(9) Uani 1 1 d . . . . .
O3 O 0.3179(5) -0.0943(5) 0.77000(11) 0.0966(15) Uani 1 1 d . . . . .
N1 N -0.1247(4) 0.1567(3) 0.94118(9) 0.0304(7) Uani 1 1 d . . . . .
H1N H -0.073(5) 0.212(4) 0.9656(13) 0.042(10) Uiso 1 1 d . . . . .
N2 N -0.2897(8) -0.1028(5) 1.01964(16) 0.0955(18) Uani 1 1 d . . . . .
C1 C -0.0932(6) 0.0016(4) 0.94930(12) 0.0409(9) Uani 1 1 d . . . . .
C2 C 0.1211(6) -0.0312(5) 0.94980(12) 0.0505(11) Uani 1 1 d . . . . .
H2A H 0.201132 0.055465 0.955597 0.061 Uiso 1 1 calc R U . . .
H2B H 0.157242 -0.112824 0.970803 0.061 Uiso 1 1 calc R U . . .
C3 C 0.1045(6) -0.0737(4) 0.89712(13) 0.0413(10) Uani 1 1 d . . . . .
C4 C -0.1091(6) -0.0867(4) 0.90303(14) 0.0464(10) Uani 1 1 d . . . . .
H4A H -0.153880 -0.187832 0.907640 0.056 Uiso 1 1 calc R U . . .
H4B H -0.182365 -0.036967 0.877924 0.056 Uiso 1 1 calc R U . . .
C5 C 0.2309(6) -0.1927(5) 0.87616(14) 0.0568(12) Uani 1 1 d . . . . .
H5A H 0.166129 -0.255443 0.852755 0.068 Uiso 1 1 calc R U . . .
H5B H 0.297423 -0.251938 0.900215 0.068 Uiso 1 1 calc R U . . .
C6 C 0.3551(6) -0.0729(5) 0.85373(13) 0.0524(11) Uani 1 1 d . . . . .
H6 H 0.463727 -0.047157 0.874764 0.063 Uiso 1 1 calc R U . . .
C7 C 0.1880(5) 0.0329(4) 0.86094(13) 0.0428(10) Uani 1 1 d . . . . .
H7A H 0.225076 0.127995 0.874629 0.051 Uiso 1 1 calc R U . . .
H7B H 0.108743 0.046282 0.832412 0.051 Uiso 1 1 calc R U . . .
C8 C 0.4192(6) -0.0966(5) 0.80395(14) 0.0516(11) Uani 1 1 d . . . . .
C9 C 0.6833(6) -0.1485(6) 0.75460(14) 0.0587(13) Uani 1 1 d . . . . .
H9 H 0.587770 -0.196490 0.733688 0.070 Uiso 1 1 calc R U . . .
C10 C 0.7396(11) -0.0056(7) 0.73418(19) 0.095(2) Uani 1 1 d . . . . .
H10A H 0.795151 -0.020704 0.702809 0.143 Uiso 1 1 calc R U . . .
H10B H 0.627962 0.057067 0.731391 0.143 Uiso 1 1 calc R U . . .
H10C H 0.832737 0.041059 0.754900 0.143 Uiso 1 1 calc R U . . .
C11 C 0.8462(8) -0.2486(7) 0.76254(18) 0.092(2) Uani 1 1 d . . . . .
H11A H 0.906845 -0.270562 0.732205 0.138 Uiso 1 1 calc R U . . .
H11B H 0.937807 -0.201934 0.783659 0.138 Uiso 1 1 calc R U . . .
H11C H 0.800882 -0.339175 0.776982 0.138 Uiso 1 1 calc R U . . .
C12 C -0.2037(7) -0.0547(5) 0.98946(16) 0.0602(13) Uani 1 1 d . . . . .
C13 C -0.2985(6) 0.3649(4) 0.89286(13) 0.0479(11) Uani 1 1 d . . . . .
C14 C -0.4909(8) 0.4320(7) 0.88308(19) 0.090(2) Uani 1 1 d . . . . .
H14A H -0.551952 0.457407 0.913093 0.136 Uiso 1 1 calc R U . . .
H14B H -0.569814 0.361900 0.865952 0.136 Uiso 1 1 calc R U . . .
H14C H -0.475150 0.520099 0.863895 0.136 Uiso 1 1 calc R U . . .
C15 C -0.2109(7) 0.3105(6) 0.84759(14) 0.0709(15) Uani 1 1 d . . . . .
H15A H -0.082512 0.275586 0.853951 0.106 Uiso 1 1 calc R U . . .
H15B H -0.206048 0.390069 0.824507 0.106 Uiso 1 1 calc R U . . .
H15C H -0.287352 0.230556 0.834867 0.106 Uiso 1 1 calc R U . . .
C16 C -0.1676(10) 0.4687(5) 0.91872(18) 0.0877(19) Uani 1 1 d . . . . .
H16A H -0.222315 0.493421 0.949544 0.132 Uiso 1 1 calc R U . . .
H16B H -0.151677 0.557656 0.899978 0.132 Uiso 1 1 calc R U . . .
H16C H -0.044334 0.422143 0.923356 0.132 Uiso 1 1 calc R U . . .

loop_
_atom_site_aniso_label
_atom_site_aniso_U_11
_atom_site_aniso_U_22
_atom_site_aniso_U_33
_atom_site_aniso_U_23
_atom_site_aniso_U_13
_atom_site_aniso_U_12
S1 0.0324(4) 0.0462(5) 0.0311(4) -0.0039(4) 0.0019(4) 0.0039(4)
O1 0.0556(18) 0.069(2) 0.0404(15) 0.0024(14) 0.0190(13) 0.0198(16)
O2 0.0326(15) 0.104(3) 0.0382(15) -0.0245(16) 0.0020(12) 0.0022(16)
O3 0.045(2) 0.198(4) 0.0468(19) -0.040(2) -0.0116(16) 0.019(3)
N1 0.0326(16) 0.0332(15) 0.0253(14) -0.0058(12) -0.0005(13) 0.0005(13)
N2 0.144(5) 0.060(3) 0.082(3) 0.019(2) 0.059(3) 0.011(3)
C1 0.054(3) 0.036(2) 0.0322(19) -0.0014(16) 0.0069(17) 0.0072(18)
C2 0.062(3) 0.056(2) 0.0330(19) -0.0014(18) -0.0019(19) 0.030(2)
C3 0.045(2) 0.046(2) 0.0321(18) -0.0063(18) -0.0004(17) 0.0100(19)
C4 0.055(3) 0.036(2) 0.048(2) -0.0139(19) 0.014(2) -0.004(2)
C5 0.065(3) 0.058(3) 0.047(2) -0.008(2) 0.008(2) 0.026(3)
C6 0.034(2) 0.085(3) 0.038(2) -0.023(2) -0.0065(19) 0.015(2)
C7 0.037(2) 0.051(2) 0.040(2) -0.0092(18) -0.0006(17) 0.0058(19)
C8 0.032(2) 0.081(3) 0.041(2) -0.019(2) -0.0021(19) 0.008(2)
C9 0.039(3) 0.096(4) 0.041(2) -0.023(2) 0.007(2) -0.013(2)
C10 0.111(5) 0.102(5) 0.072(4) -0.011(3) 0.028(4) -0.019(4)
C11 0.071(4) 0.136(6) 0.069(3) -0.028(3) 0.020(3) 0.024(4)
C12 0.092(4) 0.039(2) 0.050(2) 0.004(2) 0.027(3) 0.013(2)
C13 0.064(3) 0.046(2) 0.034(2) 0.0049(17) 0.0019(19) 0.018(2)
C14 0.098(4) 0.099(4) 0.075(4) 0.026(3) 0.015(3) 0.057(4)
C15 0.090(4) 0.082(3) 0.040(2) 0.022(2) 0.015(2) 0.027(3)
C16 0.137(6) 0.047(3) 0.079(4) 0.016(3) 0.001(4) -0.019(3)

loop_
_atom_type_symbol
_atom_type_description
_atom_type_scat_dispersion_real
_atom_type_scat_dispersion_imag
_atom_type_scat_source
C C 0.0033 0.0016 'International Tables Vol C Tables 4.2.6.8 and 6.1.1.4'
H H 0.0000 0.0000 'International Tables Vol C Tables 4.2.6.8 and 6.1.1.4'
N N 0.0061 0.0033 'International Tables Vol C Tables 4.2.6.8 and 6.1.1.4'
O O 0.0106 0.0060 'International Tables Vol C Tables 4.2.6.8 and 6.1.1.4'
S S 0.1246 0.1234 'International Tables Vol C Tables 4.2.6.8 and 6.1.1.4'

loop_
_geom_angle_atom_site_label_1
_geom_angle_atom_site_label_2
_geom_angle_atom_site_label_3
_geom_angle
_geom_angle_site_symmetry_1
_geom_angle_site_symmetry_3
_geom_angle_publ_flag
O1 S1 N1 110.44(16) . . ?
O1 S1 C13 106.20(18) . . ?
N1 S1 C13 98.73(17) . . ?
C8 O2 C9 118.1(3) . . ?
C1 N1 S1 116.0(2) . . ?
N1 C1 C12 112.5(3) . . ?
N1 C1 C4 111.6(3) . . ?
C12 C1 C4 115.5(3) . . ?
N1 C1 C2 110.0(3) . . ?
C12 C1 C2 116.5(4) . . ?
C4 C1 C2 88.7(3) . . ?
C3 C2 C1 88.0(3) . . ?
C4 C3 C5 124.5(4) . . ?
C4 C3 C7 120.3(3) . . ?
C5 C3 C7 88.4(3) . . ?
C4 C3 C2 89.4(3) . . ?
C5 C3 C2 120.6(3) . . ?
C7 C3 C2 116.9(3) . . ?
C3 C4 C1 88.8(3) . . ?
C3 C5 C6 89.0(3) . . ?
C8 C6 C7 116.7(4) . . ?
C8 C6 C5 117.1(4) . . ?
C7 C6 C5 87.6(3) . . ?
C3 C7 C6 88.9(3) . . ?
O3 C8 O2 123.1(4) . . ?
O3 C8 C6 124.8(4) . . ?
O2 C8 C6 112.2(3) . . ?
O2 C9 C10 107.8(4) . . ?
O2 C9 C11 106.0(4) . . ?
C10 C9 C11 113.3(5) . . ?
N2 C12 C1 177.6(5) . . ?
C15 C13 C16 111.5(4) . . ?
C15 C13 C14 110.4(4) . . ?
C16 C13 C14 112.3(4) . . ?
C15 C13 S1 107.1(3) . . ?
C16 C13 S1 110.2(3) . . ?
C14 C13 S1 105.1(3) . . ?

loop_
_geom_bond_atom_site_label_1
_geom_bond_atom_site_label_2
_geom_bond_distance
_geom_bond_site_symmetry_2
_geom_bond_publ_flag
S1 O1 1.478(3) . ?
S1 N1 1.669(3) . ?
S1 C13 1.823(4) . ?
O2 C8 1.309(5) . ?
O2 C9 1.464(5) . ?
O3 C8 1.198(5) . ?
N1 C1 1.459(5) . ?
N2 C12 1.137(5) . ?
C1 C12 1.473(6) . ?
C1 C4 1.543(5) . ?
C1 C2 1.545(6) . ?
C2 C3 1.544(5) . ?
C3 C4 1.525(5) . ?
C3 C5 1.531(5) . ?
C3 C7 1.534(6) . ?
C5 C6 1.543(6) . ?
C6 C8 1.495(5) . ?
C6 C7 1.543(5) . ?
C9 C10 1.488(7) . ?
C9 C11 1.490(7) . ?
C13 C15 1.507(5) . ?
C13 C16 1.516(7) . ?
C13 C14 1.520(6) . ?
